data_7059554
loop_
_publ_author_name
'Klauke, Karsten'
'Schmitz, Alexa'
'Swertz, Ann-Christin'
'Beele, Bj\"orn B.'
'Giesen, Beatriz'
'Schl\"usener, Carsten'
'Janiak, Christoph'
'Mohr, Fabian'

_publ_section_title
;
 Acylselenoureato bis(chelates) of lead: synthesis, structural
 characterization and microwave-assisted formation of PbSe nano- and
 microstructures
;
_journal_issue 19
_journal_name_full 'New Journal of Chemistry'
_journal_page_first 7719
_journal_page_last 7726
_journal_paper_doi 10.1039/D0NJ01433H
_journal_volume 44
_journal_year 2020
_chemical_formula_moiety 'C32 H44 Cl2 N4 O2 Pb Se2'
_chemical_formula_sum 'C32 H44 Cl2 N4 O2 Pb Se2'
_chemical_formula_weight 952.72
_space_group_crystal_system orthorhombic
_space_group_IT_number 45
_space_group_name_Hall 'I 2 -2c'
_space_group_name_H-M_alt 'I b a 2'
_atom_sites_solution_hydrogens geom
_atom_sites_solution_primary heavy
_audit_creation_date 2017-11-17
_audit_creation_method
;
Olex2 1.2
(compiled 2017.03.28 svn.r3405 for OlexSys, GUI svn.r5337)
;
_audit_update_record
;
2020-01-27 deposited with the CCDC.	2020-04-30 downloaded from the CCDC.
;
_cell_angle_alpha 90
_cell_angle_beta 90
_cell_angle_gamma 90
_cell_formula_units_Z 4
_cell_length_a 17.9384(5)
_cell_length_b 19.0184(12)
_cell_length_c 10.4156(4)
_cell_measurement_reflns_used 2158
_cell_measurement_temperature 150
_cell_measurement_theta_max 29.3806
_cell_measurement_theta_min 3.1088
_cell_volume 3553.4(3)
_computing_cell_refinement
;
CrysAlisPro, Agilent Technologies,
Version 1.171.34.49 (release 20-01-2011 CrysAlis171 .NET)
(compiled Jan 20 2011,15:58:25)
;
_computing_data_collection
;
CrysAlisPro, Agilent Technologies,
Version 1.171.34.49 (release 20-01-2011 CrysAlis171 .NET)
(compiled Jan 20 2011,15:58:25)
;
_computing_data_reduction
;
CrysAlisPro, Agilent Technologies,
Version 1.171.34.49 (release 20-01-2011 CrysAlis171 .NET)
(compiled Jan 20 2011,15:58:25)
;
_computing_molecular_graphics 'Olex2 (Dolomanov et al., 2009)'
_computing_publication_material 'Olex2 (Dolomanov et al., 2009)'
_computing_structure_refinement 'ShelXL (Sheldrick, 2015)'
_computing_structure_solution 'ShelXS (Sheldrick, 2008)'
_diffrn_ambient_temperature 150
_diffrn_detector_area_resol_mean 16.2705
_diffrn_measured_fraction_theta_full 0.998
_diffrn_measured_fraction_theta_max 0.852
_diffrn_measurement_details
;
#__ type_ start__ end____ width___ exp.time_
  1 omega  -78.00   38.00   1.0000   60.0000
omega____ theta____ kappa____ phi______ frames
    -      -19.5412    0.0000  -60.0000 116

#__ type_ start__ end____ width___ exp.time_
  2 omega  -66.00  -33.00   1.0000   60.0000
omega____ theta____ kappa____ phi______ frames
    -      -19.5412  110.0000 -109.0000 33
;
_diffrn_measurement_device_type 'Xcalibur, Eos, Gemini ultra'
_diffrn_measurement_method '\w scans'
_diffrn_orient_matrix_UB_11 0.0123013000
_diffrn_orient_matrix_UB_12 0.0338142000
_diffrn_orient_matrix_UB_13 0.0194590000
_diffrn_orient_matrix_UB_21 0.0362670000
_diffrn_orient_matrix_UB_22 -0.0136905000
_diffrn_orient_matrix_UB_23 0.0110545000
_diffrn_orient_matrix_UB_31 0.0098573000
_diffrn_orient_matrix_UB_32 0.0079368000
_diffrn_orient_matrix_UB_33 -0.0642311000
_diffrn_radiation_monochromator graphite
_diffrn_radiation_type MoK\a
_diffrn_radiation_wavelength 0.71073
_diffrn_reflns_av_R_equivalents 0.0204
_diffrn_reflns_av_unetI/netI 0.0357
_diffrn_reflns_Laue_measured_fraction_full 0.998
_diffrn_reflns_Laue_measured_fraction_max 0.852
_diffrn_reflns_limit_h_max 9
_diffrn_reflns_limit_h_min -23
_diffrn_reflns_limit_k_max 19
_diffrn_reflns_limit_k_min -24
_diffrn_reflns_limit_l_max 8
_diffrn_reflns_limit_l_min -13
_diffrn_reflns_number 5214
_diffrn_reflns_point_group_measured_fraction_full 0.826
_diffrn_reflns_point_group_measured_fraction_max 0.659
_diffrn_reflns_theta_full 25.050
_diffrn_reflns_theta_max 29.446
_diffrn_reflns_theta_min 3.115
_diffrn_source 'Enhance (Mo) X-ray Source'
_exptl_absorpt_coefficient_mu 6.981
_exptl_absorpt_correction_T_max 1.00000
_exptl_absorpt_correction_T_min 0.79542
_exptl_absorpt_correction_type multi-scan
_exptl_absorpt_process_details
;
CrysAlisPro, Agilent Technologies,
Version 1.171.34.49 (release 20-01-2011 CrysAlis171 .NET)
(compiled Jan 20 2011,15:58:25)
Empirical absorption correction using spherical harmonics,
 implemented in SCALE3 ABSPACK scaling algorithm.
;
_exptl_crystal_colour yellow
_exptl_crystal_colour_primary yellow
_exptl_crystal_density_diffrn 1.781
_exptl_crystal_description needle
_exptl_crystal_F_000 1856
_exptl_crystal_recrystallization_method 'Re-crystallisation from solvent: CH2Cl2/Hexanes'
_exptl_crystal_size_max 0.16
_exptl_crystal_size_mid 0.02
_exptl_crystal_size_min 0.01
_refine_diff_density_max 0.580
_refine_diff_density_min -0.537
_refine_diff_density_rms 0.100
_refine_ls_abs_structure_details
;
 Flack x determined using 884 quotients [(I+)-(I-)]/[(I+)+(I-)]
 (Parsons and Flack (2004), Acta Cryst. A60, s61).
;
_refine_ls_abs_structure_Flack 0.069(7)
_refine_ls_extinction_method none
_refine_ls_goodness_of_fit_ref 1.039
_refine_ls_hydrogen_treatment constr
_refine_ls_matrix_type full
_refine_ls_number_parameters 199
_refine_ls_number_reflns 3244
_refine_ls_number_restraints 1
_refine_ls_restrained_S_all 1.039
_refine_ls_R_factor_all 0.0299
_refine_ls_R_factor_gt 0.0238
_refine_ls_shift/su_max 0.000
_refine_ls_shift/su_mean 0.000
_refine_ls_structure_factor_coef Fsqd
_refine_ls_weighting_details 'w=1/[\s^2^(Fo^2^)+(0.0203P)^2^] where P=(Fo^2^+2Fc^2^)/3'
_refine_ls_weighting_scheme calc
_refine_ls_wR_factor_gt 0.0465
_refine_ls_wR_factor_ref 0.0489
_reflns_Friedel_coverage 0.466
_reflns_Friedel_fraction_full 0.630
_reflns_Friedel_fraction_max 0.443
_reflns_number_gt 2931
_reflns_number_total 3244
_reflns_threshold_expression 'I > 2\s(I)'
_cod_data_source_file d0nj01433h2.cif
_cod_data_source_block kk110
_cod_depositor_comments
;Adding full bibliography for 7059550--7059554.cif.

 Adding full bibliography for 7059550--7059554.cif.
;
_cod_database_code 7059554
_shelxl_version_number 2013-3
_chemical_oxdiff_formula C32H44O2Se2N4Cl2Pb1
_shelx_space_group_comment
;
The symmetry employed for this shelxl refinement is uniquely defined
by the following loop, which should always be used as a source of
symmetry information in preference to the above space-group names.
They are only intended as comments.
;
_reflns_odcompleteness_completeness 99.71
_reflns_odcompleteness_iscentric 1
_reflns_odcompleteness_theta 26.32
_olex2_refinement_description
;
1. Fixed Uiso
 At 1.2 times of:
  All C(H) groups, All C(H,H) groups
 At 1.5 times of:
  All C(H,H,H) groups
2.a Ternary CH refined with riding coordinates:
 C10(H10), C14(H14)
2.b Secondary CH2 refined with riding coordinates:
 C9(H9A,H9B), C13(H13A,H13B)
2.c Aromatic/amide H refined with riding coordinates:
 C4(H4), C8(H8), C5(H5), C7(H7)
2.d Idealised Me refined as rotating group:
 C11(H11A,H11B,H11C), C12(H12A,H12B,H12C), C15(H15A,H15B,H15C), C16(H16A,H16B,
 H16C)
;
_olex2_date_sample_data_collection 2011-10-17
_olex2_submission_special_instructions 'No special instructions were received'

loop_
_space_group_symop_operation_xyz
'x, y, z'
'-x, -y, z'
'-x, y, z+1/2'
'x, -y, z+1/2'
'x+1/2, y+1/2, z+1/2'
'-x+1/2, -y+1/2, z+1/2'
'-x+1/2, y+1/2, z+1'
'x+1/2, -y+1/2, z+1'

loop_
_atom_site_label
_atom_site_type_symbol
_atom_site_fract_x
_atom_site_fract_y
_atom_site_fract_z
_atom_site_U_iso_or_equiv
_atom_site_adp_type
_atom_site_occupancy
_atom_site_site_symmetry_order
_atom_site_calc_flag
_atom_site_refinement_flags_posn
_atom_site_refinement_flags_adp
_atom_site_refinement_flags_occupancy
_atom_site_disorder_assembly
_atom_site_disorder_group
Pb1 Pb 0.5000 0.5000 0.09705(5) 0.01969(7) Uani 1 2 d S T P . .
Se1 Se 0.56747(3) 0.41268(3) 0.28729(5) 0.02008(12) Uani 1 1 d . . . . .
N1 N 0.6547(2) 0.5328(3) 0.3506(7) 0.0212(10) Uani 1 1 d . . . . .
C1 C 0.6550(3) 0.4637(3) 0.3264(6) 0.0176(14) Uani 1 1 d . . . . .
N2 N 0.7183(2) 0.4282(2) 0.3500(5) 0.0184(9) Uani 1 1 d . . . . .
O1 O 0.3929(2) 0.42987(19) 0.1564(3) 0.0199(9) Uani 1 1 d . . . . .
C2 C 0.3776(3) 0.4210(3) 0.2734(6) 0.0188(12) Uani 1 1 d . . . . .
C3 C 0.3968(3) 0.3508(3) 0.3331(6) 0.0181(11) Uani 1 1 d . . . . .
C9 C 0.7230(3) 0.3511(3) 0.3426(6) 0.0215(11) Uani 1 1 d . . . . .
H9A H 0.7756 0.3376 0.3281 0.026 Uiso 1 1 calc R . . . .
H9B H 0.6939 0.3349 0.2675 0.026 Uiso 1 1 calc R . . . .
C4 C 0.4259(3) 0.2986(3) 0.2557(5) 0.0212(13) Uani 1 1 d . . . . .
H4 H 0.4299 0.3060 0.1658 0.025 Uiso 1 1 calc R . . . .
C8 C 0.3915(3) 0.3400(3) 0.4638(5) 0.0204(12) Uani 1 1 d . . . . .
H8 H 0.3712 0.3757 0.5172 0.024 Uiso 1 1 calc R . . . .
C13 C 0.7859(3) 0.4679(3) 0.3838(5) 0.0224(13) Uani 1 1 d . . . . .
H13A H 0.8205 0.4364 0.4302 0.027 Uiso 1 1 calc R . . . .
H13B H 0.7721 0.5066 0.4427 0.027 Uiso 1 1 calc R . . . .
C6 C 0.4441(3) 0.2263(3) 0.4386(5) 0.0201(13) Uani 1 1 d . . . . .
C5 C 0.4495(3) 0.2355(3) 0.3081(5) 0.0230(14) Uani 1 1 d . . . . .
H5 H 0.4690 0.1993 0.2550 0.028 Uiso 1 1 calc R . . . .
C11 C 0.7454(3) 0.3257(4) 0.5770(6) 0.0300(14) Uani 1 1 d . . . . .
H11A H 0.7472 0.3760 0.5966 0.045 Uiso 1 1 calc GR . . . .
H11B H 0.7958 0.3088 0.5571 0.045 Uiso 1 1 calc GR . . . .
H11C H 0.7259 0.3000 0.6513 0.045 Uiso 1 1 calc GR . . . .
C10 C 0.6947(3) 0.3134(3) 0.4614(5) 0.0222(13) Uani 1 1 d . . . . .
H10 H 0.6443 0.3326 0.4826 0.027 Uiso 1 1 calc R . . . .
C7 C 0.4156(3) 0.2776(4) 0.5175(6) 0.0219(14) Uani 1 1 d . . . . .
H7 H 0.4124 0.2702 0.6076 0.026 Uiso 1 1 calc R . . . .
C12 C 0.6863(4) 0.2355(4) 0.4326(7) 0.0409(18) Uani 1 1 d . . . . .
H12A H 0.7348 0.2158 0.4087 0.061 Uiso 1 1 calc GR . . . .
H12B H 0.6511 0.2291 0.3615 0.061 Uiso 1 1 calc GR . . . .
H12C H 0.6674 0.2112 0.5090 0.061 Uiso 1 1 calc GR . . . .
Cl1 Cl 0.47398(10) 0.14701(9) 0.50561(17) 0.0328(4) Uani 1 1 d . . . . .
C14 C 0.8263(4) 0.4990(3) 0.2669(6) 0.0276(14) Uani 1 1 d . . . . .
H14 H 0.7897 0.5276 0.2167 0.033 Uiso 1 1 calc R . . . .
C15 C 0.8570(4) 0.4422(4) 0.1801(6) 0.0372(17) Uani 1 1 d . . . . .
H15A H 0.8161 0.4126 0.1494 0.056 Uiso 1 1 calc GR . . . .
H15B H 0.8927 0.4134 0.2280 0.056 Uiso 1 1 calc GR . . . .
H15C H 0.8822 0.4640 0.1066 0.056 Uiso 1 1 calc GR . . . .
C16 C 0.8880(4) 0.5473(4) 0.3130(6) 0.043(2) Uani 1 1 d . . . . .
H16A H 0.9237 0.5203 0.3645 0.065 Uiso 1 1 calc GR . . . .
H16B H 0.8666 0.5850 0.3655 0.065 Uiso 1 1 calc GR . . . .
H16C H 0.9137 0.5677 0.2388 0.065 Uiso 1 1 calc GR . . . .

loop_
_atom_site_aniso_label
_atom_site_aniso_U_11
_atom_site_aniso_U_22
_atom_site_aniso_U_33
_atom_site_aniso_U_23
_atom_site_aniso_U_13
_atom_site_aniso_U_12
Pb1 0.01997(12) 0.02282(14) 0.01628(12) 0.000 0.000 -0.00289(14)
Se1 0.0163(2) 0.0195(3) 0.0245(2) -0.0014(3) -0.0032(3) -0.0008(2)
N1 0.017(2) 0.018(2) 0.029(2) -0.002(3) -0.005(3) -0.0006(19)
C1 0.024(3) 0.021(3) 0.008(3) -0.005(3) -0.001(2) 0.001(2)
N2 0.016(2) 0.018(2) 0.022(2) -0.001(2) 0.002(2) 0.0005(18)
O1 0.024(2) 0.019(2) 0.0175(19) 0.0022(16) -0.0019(16) -0.0035(17)
C2 0.012(2) 0.023(3) 0.021(3) 0.002(3) -0.004(2) -0.004(2)
C3 0.014(2) 0.016(3) 0.025(3) 0.002(3) 0.000(3) -0.003(2)
C9 0.022(2) 0.013(3) 0.030(3) 0.000(3) 0.002(3) 0.004(2)
C4 0.026(3) 0.019(3) 0.018(3) -0.001(2) 0.001(2) 0.002(3)
C8 0.018(3) 0.018(3) 0.026(3) -0.001(2) 0.002(2) -0.004(2)
C13 0.019(3) 0.024(3) 0.025(3) 0.001(3) -0.003(2) 0.001(3)
C6 0.016(3) 0.017(3) 0.027(3) 0.006(2) -0.002(2) 0.000(2)
C5 0.024(3) 0.021(3) 0.024(4) -0.006(2) -0.001(2) 0.000(2)
C11 0.025(3) 0.036(4) 0.029(3) 0.004(4) 0.003(3) 0.004(3)
C10 0.017(3) 0.023(3) 0.027(3) 0.003(3) 0.004(2) 0.003(3)
C7 0.018(3) 0.025(4) 0.023(3) -0.001(3) 0.001(2) 0.001(3)
C12 0.057(5) 0.024(4) 0.041(4) 0.009(3) 0.002(3) -0.005(4)
Cl1 0.0429(9) 0.0216(8) 0.0339(8) 0.0039(8) -0.0028(8) 0.0080(8)
C14 0.025(3) 0.029(4) 0.029(3) 0.011(3) 0.000(3) 0.004(3)
C15 0.043(4) 0.042(4) 0.027(3) 0.003(3) 0.008(3) 0.003(4)
C16 0.042(4) 0.049(5) 0.038(5) 0.009(3) 0.005(3) -0.022(4)

loop_
_atom_type_symbol
_atom_type_description
_atom_type_scat_dispersion_real
_atom_type_scat_dispersion_imag
_atom_type_scat_source
C C 0.0033 0.0016 'International Tables Vol C Tables 4.2.6.8 and 6.1.1.4'
H H 0.0000 0.0000 'International Tables Vol C Tables 4.2.6.8 and 6.1.1.4'
Cl Cl 0.1484 0.1585 'International Tables Vol C Tables 4.2.6.8 and 6.1.1.4'
N N 0.0061 0.0033 'International Tables Vol C Tables 4.2.6.8 and 6.1.1.4'
O O 0.0106 0.0060 'International Tables Vol C Tables 4.2.6.8 and 6.1.1.4'
Pb Pb -3.3944 10.1111 'International Tables Vol C Tables 4.2.6.8 and 6.1.1.4'
Se Se -0.0929 2.2259 'International Tables Vol C Tables 4.2.6.8 and 6.1.1.4'

loop_
_geom_angle_atom_site_label_1
_geom_angle_atom_site_label_2
_geom_angle_atom_site_label_3
_geom_angle
_geom_angle_site_symmetry_1
_geom_angle_site_symmetry_3
_geom_angle_publ_flag
Se1 Pb1 Se1 92.08(3) 2_665 . ?
O1 Pb1 Se1 80.70(9) . . ?
O1 Pb1 Se1 78.86(9) . 2_665 ?
O1 Pb1 Se1 80.70(9) 2_665 2_665 ?
O1 Pb1 Se1 78.86(9) 2_665 . ?
O1 Pb1 O1 150.38(17) . 2_665 ?
C1 Se1 Pb1 101.7(2) . . ?
C2 N1 C1 122.6(5) 2_665 . ?
N1 C1 Se1 122.8(5) . . ?
N1 C1 N2 117.5(6) . . ?
N2 C1 Se1 119.0(4) . . ?
C1 N2 C9 122.6(5) . . ?
C1 N2 C13 118.9(5) . . ?
C13 N2 C9 118.5(4) . . ?
C2 O1 Pb1 119.6(3) . . ?
N1 C2 C3 115.8(5) 2_665 . ?
O1 C2 N1 126.5(5) . 2_665 ?
O1 C2 C3 117.7(5) . . ?
C4 C3 C2 118.8(5) . . ?
C8 C3 C2 121.4(5) . . ?
C8 C3 C4 119.6(5) . . ?
N2 C9 H9A 108.7 . . ?
N2 C9 H9B 108.7 . . ?
N2 C9 C10 114.1(5) . . ?
H9A C9 H9B 107.6 . . ?
C10 C9 H9A 108.7 . . ?
C10 C9 H9B 108.7 . . ?
C3 C4 H4 119.7 . . ?
C3 C4 C5 120.6(5) . . ?
C5 C4 H4 119.7 . . ?
C3 C8 H8 119.8 . . ?
C3 C8 C7 120.4(5) . . ?
C7 C8 H8 119.8 . . ?
N2 C13 H13A 108.9 . . ?
N2 C13 H13B 108.9 . . ?
N2 C13 C14 113.4(5) . . ?
H13A C13 H13B 107.7 . . ?
C14 C13 H13A 108.9 . . ?
C14 C13 H13B 108.9 . . ?
C5 C6 C7 121.8(5) . . ?
C5 C6 Cl1 118.9(5) . . ?
C7 C6 Cl1 119.2(4) . . ?
C4 C5 H5 120.7 . . ?
C6 C5 C4 118.6(5) . . ?
C6 C5 H5 120.7 . . ?
H11A C11 H11B 109.5 . . ?
H11A C11 H11C 109.5 . . ?
H11B C11 H11C 109.5 . . ?
C10 C11 H11A 109.5 . . ?
C10 C11 H11B 109.5 . . ?
C10 C11 H11C 109.5 . . ?
C9 C10 C11 111.8(5) . . ?
C9 C10 H10 108.1 . . ?
C9 C10 C12 109.4(5) . . ?
C11 C10 H10 108.1 . . ?
C12 C10 C11 111.3(5) . . ?
C12 C10 H10 108.1 . . ?
C8 C7 H7 120.5 . . ?
C6 C7 C8 119.0(5) . . ?
C6 C7 H7 120.5 . . ?
C10 C12 H12A 109.5 . . ?
C10 C12 H12B 109.5 . . ?
C10 C12 H12C 109.5 . . ?
H12A C12 H12B 109.5 . . ?
H12A C12 H12C 109.5 . . ?
H12B C12 H12C 109.5 . . ?
C13 C14 H14 108.3 . . ?
C15 C14 C13 111.8(5) . . ?
C15 C14 H14 108.3 . . ?
C15 C14 C16 110.8(6) . . ?
C16 C14 C13 109.1(5) . . ?
C16 C14 H14 108.3 . . ?
C14 C15 H15A 109.5 . . ?
C14 C15 H15B 109.5 . . ?
C14 C15 H15C 109.5 . . ?
H15A C15 H15B 109.5 . . ?
H15A C15 H15C 109.5 . . ?
H15B C15 H15C 109.5 . . ?
C14 C16 H16A 109.5 . . ?
C14 C16 H16B 109.5 . . ?
C14 C16 H16C 109.5 . . ?
H16A C16 H16B 109.5 . . ?
H16A C16 H16C 109.5 . . ?
H16B C16 H16C 109.5 . . ?

loop_
_geom_bond_atom_site_label_1
_geom_bond_atom_site_label_2
_geom_bond_distance
_geom_bond_site_symmetry_2
_geom_bond_publ_flag
Pb1 Se1 2.8546(7) 2_665 ?
Pb1 Se1 2.8546(7) . ?
Pb1 O1 2.418(4) . ?
Pb1 O1 2.419(4) 2_665 ?
Se1 C1 1.889(6) . ?
N1 C1 1.339(6) . ?
N1 C2 1.323(8) 2_665 ?
C1 N2 1.344(7) . ?
N2 C9 1.471(6) . ?
N2 C13 1.470(7) . ?
O1 C2 1.260(7) . ?
C2 N1 1.323(8) 2_665 ?
C2 C3 1.513(7) . ?
C3 C4 1.382(7) . ?
C3 C8 1.381(8) . ?
C9 H9A 0.9900 . ?
C9 H9B 0.9900 . ?
C9 C10 1.517(8) . ?
C4 H4 0.9500 . ?
C4 C5 1.385(8) . ?
C8 H8 0.9500 . ?
C8 C7 1.381(9) . ?
C13 H13A 0.9900 . ?
C13 H13B 0.9900 . ?
C13 C14 1.535(8) . ?
C6 C5 1.374(8) . ?
C6 C7 1.375(8) . ?
C6 Cl1 1.745(6) . ?
C5 H5 0.9500 . ?
C11 H11A 0.9800 . ?
C11 H11B 0.9800 . ?
C11 H11C 0.9800 . ?
C11 C10 1.527(8) . ?
C10 H10 1.0000 . ?
C10 C12 1.520(9) . ?
C7 H7 0.9500 . ?
C12 H12A 0.9800 . ?
C12 H12B 0.9800 . ?
C12 H12C 0.9800 . ?
C14 H14 1.0000 . ?
C14 C15 1.512(9) . ?
C14 C16 1.517(9) . ?
C15 H15A 0.9800 . ?
C15 H15B 0.9800 . ?
C15 H15C 0.9800 . ?
C16 H16A 0.9800 . ?
C16 H16B 0.9800 . ?
C16 H16C 0.9800 . ?
